data_7112152
loop_
_publ_author_name
'Teresa Eaton'
'Jian Lin'
'Justin N. Cross'
'Jared T. Stritzinger'
'Thomas E. Albrecht-Schmitt'

_publ_section_title
;
 Th(VO3)2(SeO3) and Ln(VO3)2(IO3) (Ln = Ce, Pr, Nd, Sm, and Eu): unusual
 cases of aliovalent substitution
;
_journal_name_full Chem.Commun.
_journal_page_first 3668
_journal_paper_doi 10.1039/c4cc00537f
_journal_volume 50
_journal_year 2014
_chemical_formula_moiety Pr(VO3)2(IO3)
_chemical_formula_sum 'I O9 Pr V2'
_chemical_formula_weight 513.69
_chemical_melting_point ?
_chemical_name_common 'Praseodymium vanadate iodate'
_chemical_name_systematic
; 
 ? 
;
_space_group_IT_number 57
_symmetry_cell_setting orthorhombic
_symmetry_space_group_name_Hall '-P 2c 2b'
_symmetry_space_group_name_H-M 'P b c m'
_atom_sites_solution_hydrogens none
_atom_sites_solution_primary direct
_atom_sites_solution_secondary difmap
_audit_creation_method SHELXL-97
_cell_angle_alpha 90.00
_cell_angle_beta 90.00
_cell_angle_gamma 90.00
_cell_formula_units_Z 4
_cell_length_a 7.0009(7)
_cell_length_b 14.4453(14)
_cell_length_c 7.2344(7)
_cell_measurement_reflns_used 1522
_cell_measurement_temperature 100(2)
_cell_measurement_theta_max 27.55
_cell_measurement_theta_min 2.82
_cell_volume 731.62(12)
_computing_cell_refinement 'smart saint'
_computing_data_collection smart
_computing_data_reduction SAINT
_computing_molecular_graphics 'SHELXS-97 (Sheldrick, 1997)'
_computing_publication_material 'SHELXCIF-97 (Sheldrick, 2000)'
_computing_structure_refinement 'SHELXS-97 (Sheldrick, 1997)'
_computing_structure_solution 'SHELXS-97 (Sheldrick, 1997)'
_diffrn_ambient_temperature 100(2)
_diffrn_detector_area_resol_mean 0
_diffrn_measured_fraction_theta_full 1.000
_diffrn_measured_fraction_theta_max 1.000
_diffrn_measurement_device_type 'BRUKER apex II'
_diffrn_measurement_method '0.5 wide w/ exposures'
_diffrn_radiation_monochromator 'Quazar optics'
_diffrn_radiation_source 'Imus microfocused'
_diffrn_radiation_type MoK\a
_diffrn_radiation_wavelength 0.71073
_diffrn_reflns_av_R_equivalents 0.0377
_diffrn_reflns_av_sigmaI/netI 0.0171
_diffrn_reflns_limit_h_max 9
_diffrn_reflns_limit_h_min -9
_diffrn_reflns_limit_k_max 18
_diffrn_reflns_limit_k_min -18
_diffrn_reflns_limit_l_max 9
_diffrn_reflns_limit_l_min -9
_diffrn_reflns_number 10663
_diffrn_reflns_theta_full 27.55
_diffrn_reflns_theta_max 27.55
_diffrn_reflns_theta_min 2.82
_exptl_absorpt_coefficient_mu 13.298
_exptl_absorpt_correction_T_max 0.974
_exptl_absorpt_correction_T_min 0.969
_exptl_absorpt_correction_type numerical
_exptl_absorpt_process_details shelxprep
_exptl_crystal_colour Green
_exptl_crystal_density_diffrn 4.664
_exptl_crystal_density_meas ?
_exptl_crystal_density_method 'not measured'
_exptl_crystal_description Columnar
_exptl_crystal_F_000 920
_exptl_crystal_size_max 0.011
_exptl_crystal_size_mid 0.002
_exptl_crystal_size_min 0.002
_refine_diff_density_max 1.270
_refine_diff_density_min -0.757
_refine_diff_density_rms 0.165
_refine_ls_extinction_method none
_refine_ls_goodness_of_fit_ref 1.096
_refine_ls_hydrogen_treatment none
_refine_ls_matrix_type full
_refine_ls_number_parameters 71
_refine_ls_number_reflns 912
_refine_ls_number_restraints 0
_refine_ls_restrained_S_all 1.096
_refine_ls_R_factor_all 0.0185
_refine_ls_R_factor_gt 0.0147
_refine_ls_shift/su_max 0.001
_refine_ls_shift/su_mean 0.000
_refine_ls_structure_factor_coef Fsqd
_refine_ls_weighting_details 'calc w=1/[\s^2^(Fo^2^)+(0.0148P)^2^+1.2301P] where P=(Fo^2^+2Fc^2^)/3'
_refine_ls_weighting_scheme calc
_refine_ls_wR_factor_gt 0.0318
_refine_ls_wR_factor_ref 0.0327
_reflns_number_gt 829
_reflns_number_total 912
_reflns_threshold_expression >2sigma(I)
_cod_data_source_file c4cc00537f2.cif
_cod_data_source_block PrV2I2O9
_cod_depositor_comments
;
The following automatic conversions were performed:

'_chemical_melting_point' value 'N/A' was changed to '?' - the value
is undefined or not given.

Automatic conversion script
Id: cif_fix_values 2281 2013-09-26 08:29:07Z andrius 

The following automatic conversions were performed:

'_exptl_crystal_density_meas' value 'N/A' was changed to '?' - the
value is perceived as not measured.

Automatic conversion script
Id: cif_fix_values 3008 2015-01-20 13:52:24Z robertas 
;
_cod_original_sg_symbol_H-M Pbcm
_cod_database_code 7112152

loop_
_symmetry_equiv_pos_as_xyz
'x, y, z'
'-x, -y, z+1/2'
'-x, y+1/2, -z+1/2'
'x, -y+1/2, -z'
'-x, -y, -z'
'x, y, -z-1/2'
'x, -y-1/2, z-1/2'
'-x, y-1/2, z'

loop_
_atom_site_label
_atom_site_type_symbol
_atom_site_fract_x
_atom_site_fract_y
_atom_site_fract_z
_atom_site_U_iso_or_equiv
_atom_site_adp_type
_atom_site_occupancy
_atom_site_symmetry_multiplicity
_atom_site_calc_flag
_atom_site_refinement_flags
Pr1 Pr 0.85090(3) 0.047127(16) 0.2500 0.00368(7) Uani 1 2 d S
I1 I 1.29803(4) -0.055904(18) 0.2500 0.00391(8) Uani 1 2 d S
V1 V 0.46477(10) -0.2500 0.0000 0.00348(15) Uani 1 2 d S
V2 V 0.81865(10) -0.22822(5) 0.2500 0.00327(15) Uani 1 2 d S
O1 O 1.1751(3) 0.01007(14) 0.0705(3) 0.0051(4) Uani 1 1 d .
O2 O 1.5254(4) -0.0014(2) 0.2500 0.0088(6) Uani 1 2 d S
O3 O 0.3302(3) -0.15852(15) -0.0462(3) 0.0072(4) Uani 1 1 d .
O4 O 0.5304(4) -0.28095(19) -0.2500 0.0051(6) Uani 1 2 d S
O5 O 0.7402(4) -0.2500 0.0000 0.0074(6) Uani 1 2 d S
O6 O 0.9892(4) -0.3060(2) 0.2500 0.0074(6) Uani 1 2 d S
O7 O 0.9187(4) -0.1247(2) 0.2500 0.0067(6) Uani 1 2 d S

loop_
_atom_site_aniso_label
_atom_site_aniso_U_11
_atom_site_aniso_U_22
_atom_site_aniso_U_33
_atom_site_aniso_U_23
_atom_site_aniso_U_13
_atom_site_aniso_U_12
Pr1 0.00376(12) 0.00340(12) 0.00389(12) 0.000 0.000 0.00015(8)
I1 0.00344(14) 0.00467(13) 0.00363(14) 0.000 0.000 0.00063(10)
V1 0.0033(3) 0.0036(3) 0.0035(3) 0.0001(3) 0.000 0.000
V2 0.0027(3) 0.0037(3) 0.0033(3) 0.000 0.000 -0.0004(3)
O1 0.0048(10) 0.0067(10) 0.0039(10) 0.0010(8) -0.0011(8) 0.0015(8)
O2 0.0038(16) 0.0123(16) 0.0104(15) 0.000 0.000 -0.0029(12)
O3 0.0079(10) 0.0072(10) 0.0064(11) -0.0003(8) -0.0007(8) 0.0033(8)
O4 0.0041(15) 0.0073(14) 0.0038(14) 0.000 0.000 -0.0006(11)
O5 0.0052(14) 0.0103(16) 0.0067(15) -0.0015(12) 0.000 0.000
O6 0.0057(15) 0.0088(15) 0.0076(15) 0.000 0.000 0.0018(12)
O7 0.0088(15) 0.0041(14) 0.0072(15) 0.000 0.000 0.0000(12)

loop_
_atom_type_symbol
_atom_type_description
_atom_type_scat_dispersion_real
_atom_type_scat_dispersion_imag
_atom_type_scat_source
O O 0.0106 0.0060 'International Tables Vol C Tables 4.2.6.8 and 6.1.1.4'
V V 0.3005 0.5294 'International Tables Vol C Tables 4.2.6.8 and 6.1.1.4'
I I -0.4742 1.8119 'International Tables Vol C Tables 4.2.6.8 and 6.1.1.4'
Pr Pr -0.2180 2.8214 'International Tables Vol C Tables 4.2.6.8 and 6.1.1.4'

loop_
_geom_angle_atom_site_label_1
_geom_angle_atom_site_label_2
_geom_angle_atom_site_label_3
_geom_angle
_geom_angle_site_symmetry_1
_geom_angle_site_symmetry_3
O2 Pr1 O6 134.91(10) 1_455 3_755
O2 Pr1 O3 72.97(8) 1_455 2_655
O6 Pr1 O3 70.77(7) 3_755 2_655
O2 Pr1 O3 72.97(8) 1_455 5_655
O6 Pr1 O3 70.77(7) 3_755 5_655
O3 Pr1 O3 71.48(9) 2_655 5_655
O2 Pr1 O7 83.75(10) 1_455 .
O6 Pr1 O7 141.34(10) 3_755 .
O3 Pr1 O7 136.10(6) 2_655 .
O3 Pr1 O7 136.10(6) 5_655 .
O2 Pr1 O1 80.28(5) 1_455 5_755
O6 Pr1 O1 109.30(5) 3_755 5_755
O3 Pr1 O1 136.48(7) 2_655 5_755
O3 Pr1 O1 68.14(7) 5_655 5_755
O7 Pr1 O1 71.64(5) . 5_755
O2 Pr1 O1 80.28(5) 1_455 2_755
O6 Pr1 O1 109.30(5) 3_755 2_755
O3 Pr1 O1 68.14(7) 2_655 2_755
O3 Pr1 O1 136.48(7) 5_655 2_755
O7 Pr1 O1 71.64(5) . 2_755
O1 Pr1 O1 139.90(10) 5_755 2_755
O2 Pr1 O1 138.92(7) 1_455 6_556
O6 Pr1 O1 77.32(8) 3_755 6_556
O3 Pr1 O1 105.71(7) 2_655 6_556
O3 Pr1 O1 147.06(6) 5_655 6_556
O7 Pr1 O1 69.10(7) . 6_556
O1 Pr1 O1 116.91(4) 5_755 6_556
O1 Pr1 O1 62.51(8) 2_755 6_556
O2 Pr1 O1 138.92(7) 1_455 .
O6 Pr1 O1 77.32(8) 3_755 .
O3 Pr1 O1 147.06(6) 2_655 .
O3 Pr1 O1 105.71(7) 5_655 .
O7 Pr1 O1 69.10(7) . .
O1 Pr1 O1 62.51(8) 5_755 .
O1 Pr1 O1 116.91(4) 2_755 .
O1 Pr1 O1 58.24(9) 6_556 .
O2 Pr1 I1 137.49(8) 1_455 .
O6 Pr1 I1 87.61(7) 3_755 .
O3 Pr1 I1 136.67(5) 2_655 .
O3 Pr1 I1 136.67(5) 5_655 .
O7 Pr1 I1 53.74(7) . .
O1 Pr1 I1 85.57(5) 5_755 .
O1 Pr1 I1 85.57(5) 2_755 .
O1 Pr1 I1 31.35(4) 6_556 .
O1 Pr1 I1 31.35(4) . .
O2 I1 O1 101.01(10) . .
O2 I1 O1 101.01(10) . 6_556
O1 I1 O1 90.65(13) . 6_556
O2 I1 Pr1 128.24(10) . .
O1 I1 Pr1 49.49(7) . .
O1 I1 Pr1 49.49(7) 6_556 .
O3 V1 O3 110.71(15) 4_545 .
O3 V1 O4 97.57(11) 4_545 7_556
O3 V1 O4 98.08(11) . 7_556
O3 V1 O4 98.08(11) 4_545 .
O3 V1 O4 97.57(11) . .
O4 V1 O4 152.29(17) 7_556 .
O3 V1 O5 124.65(7) 4_545 .
O3 V1 O5 124.65(7) . .
O4 V1 O5 76.14(8) 7_556 .
O4 V1 O5 76.14(8) . .
O7 V2 O6 108.18(15) . .
O7 V2 O5 105.68(4) . .
O6 V2 O5 95.51(7) . .
O7 V2 O5 105.68(4) . 6_556
O6 V2 O5 95.51(7) . 6_556
O5 V2 O5 141.44(14) . 6_556
O7 V2 O4 111.34(14) . 7_556
O6 V2 O4 140.48(13) . 7_556
O5 V2 O4 74.03(8) . 7_556
O5 V2 O4 74.03(8) 6_556 7_556
I1 O1 Pr1 121.88(10) . 5_755
I1 O1 Pr1 99.17(9) . .
Pr1 O1 Pr1 117.49(8) 5_755 .
I1 O2 Pr1 170.76(18) . 1_655
V1 O3 Pr1 155.77(12) . 5_655
V1 O4 V1 140.96(16) 6 .
V1 O4 V2 102.93(9) 6 7
V1 O4 V2 102.93(9) . 7
V2 O5 V2 146.71(16) 7 .
V2 O5 V1 106.65(8) 7 .
V2 O5 V1 106.65(8) . .
V2 O6 Pr1 161.10(17) . 3_745
V2 O7 Pr1 144.07(17) . .

loop_
_geom_bond_atom_site_label_1
_geom_bond_atom_site_label_2
_geom_bond_distance
_geom_bond_site_symmetry_2
Pr1 O2 2.384(3) 1_455
Pr1 O6 2.398(3) 3_755
Pr1 O3 2.524(2) 2_655
Pr1 O3 2.524(2) 5_655
Pr1 O7 2.526(3) .
Pr1 O1 2.468(2) 5_755
Pr1 O1 2.468(2) 2_755
Pr1 O1 2.669(2) 6_556
Pr1 O1 2.669(2) .
Pr1 I1 3.4661(5) .
I1 O2 1.776(3) .
I1 O1 1.827(2) .
I1 O1 1.827(2) 6_556
V1 O3 1.657(2) 4_545
V1 O3 1.657(2) .
V1 O4 1.9189(10) 7_556
V1 O4 1.9189(10) .
V1 O5 1.929(3) .
V2 O7 1.652(3) .
V2 O6 1.640(3) .
V2 O5 1.9161(8) .
V2 O5 1.9161(8) 6_556
V2 O4 2.022(3) 7_556
O1 Pr1 2.468(2) 5_755
O2 Pr1 2.384(3) 1_655
O3 Pr1 2.524(2) 5_655
O4 V1 1.9189(10) 6
O4 V2 2.022(3) 7
O5 V2 1.9161(8) 7
O6 Pr1 2.398(3) 3_745
